data_7225028
loop_
_publ_author_name
'Sukhikh, Taisiya Sergeevna'
'Bashirov, Denis Aleksandrovich'
'Ogienko, Darya'
'Kuratieva, Natalia'
'Sherin, Peter Sergeevich'
'Rakhmanova, Marianna I.'
'Chulanova, Elena Aleksandrovna'
'Gritsan, Nina Pavlovna'
'Konchenko, Sergey Nikolaevich'
'Zibarev, Andrey Viktorovich'

_publ_section_title
;
 Novel luminescent \b-ketoimine derivative of 2,1,3-benzothiadiazole:
 synthesis, complexation with Zn(II) and photophysical properties in
 comparison with related compounds
;
_journal_name_full 'RSC Adv.'
_journal_paper_doi 10.1039/C6RA06547C
_journal_year 2016
_chemical_formula_moiety 'C11 H11 N3 O S'
_chemical_formula_sum 'C11 H11 N3 O S'
_chemical_formula_weight 233.29
_space_group_crystal_system orthorhombic
_space_group_IT_number 61
_space_group_name_Hall '-P 2ac 2ab'
_space_group_name_H-M_alt 'P b c a'
_symmetry_space_group_name_Hall '-P 2ac 2ab'
_symmetry_space_group_name_H-M 'P b c a'
_atom_sites_solution_hydrogens geom
_atom_sites_solution_primary direct
_atom_sites_solution_secondary difmap
_audit_creation_method SHELXL-2014/7
_audit_update_record
;
2016-04-12 deposited with the CCDC.
2016-04-26 downloaded from the CCDC.
;
_cell_angle_alpha 90
_cell_angle_beta 90
_cell_angle_gamma 90
_cell_formula_units_Z 8
_cell_length_a 7.1114(2)
_cell_length_b 14.9091(4)
_cell_length_c 20.5365(6)
_cell_measurement_reflns_used 5033
_cell_measurement_temperature 293(2)
_cell_measurement_theta_max 27.04
_cell_measurement_theta_min 3.33
_cell_volume 2177.37(11)
_computing_cell_refinement 'Bruker SAINT'
_computing_data_collection 'Bruker APEX2'
_computing_data_reduction 'Bruker SAINT'
_computing_molecular_graphics 'Bruker SHELXTL'
_computing_publication_material 'Bruker SHELXTL'
_computing_structure_refinement 'Bruker SHELXTL'
_computing_structure_solution 'Bruker SHELXTL'
_diffrn_ambient_temperature 293(2)
_diffrn_detector_area_resol_mean 25
_diffrn_measured_fraction_theta_full 0.999
_diffrn_measured_fraction_theta_max 0.998
_diffrn_measurement_device_type 'Bruker Nonius X8Apex CCD area-detector'
_diffrn_measurement_method '\f scans'
_diffrn_radiation_monochromator graphite
_diffrn_radiation_probe x-ray
_diffrn_radiation_type MoK\a
_diffrn_radiation_wavelength 0.71073
_diffrn_reflns_av_R_equivalents 0.0436
_diffrn_reflns_av_unetI/netI 0.0286
_diffrn_reflns_Laue_measured_fraction_full 0.999
_diffrn_reflns_Laue_measured_fraction_max 0.998
_diffrn_reflns_limit_h_max 8
_diffrn_reflns_limit_h_min -9
_diffrn_reflns_limit_k_max 19
_diffrn_reflns_limit_k_min -18
_diffrn_reflns_limit_l_max 26
_diffrn_reflns_limit_l_min -26
_diffrn_reflns_number 18512
_diffrn_reflns_point_group_measured_fraction_full 0.999
_diffrn_reflns_point_group_measured_fraction_max 0.998
_diffrn_reflns_theta_full 25.250
_diffrn_reflns_theta_max 27.514
_diffrn_reflns_theta_min 1.983
_diffrn_standards_decay_% 0
_diffrn_standards_number 0
_exptl_absorpt_coefficient_mu 0.278
_exptl_absorpt_correction_T_max 0.9890
_exptl_absorpt_correction_T_min 0.8922
_exptl_absorpt_correction_type multi-scan
_exptl_absorpt_process_details 'Bruker SADABS'
_exptl_crystal_colour yellow
_exptl_crystal_density_diffrn 1.423
_exptl_crystal_description plate
_exptl_crystal_F_000 976
_exptl_crystal_size_max 0.420
_exptl_crystal_size_mid 0.250
_exptl_crystal_size_min 0.040
_refine_diff_density_max 0.237
_refine_diff_density_min -0.327
_refine_diff_density_rms 0.044
_refine_ls_extinction_method none
_refine_ls_goodness_of_fit_ref 1.054
_refine_ls_hydrogen_treatment constr
_refine_ls_matrix_type full
_refine_ls_number_parameters 147
_refine_ls_number_reflns 2505
_refine_ls_number_restraints 0
_refine_ls_restrained_S_all 1.054
_refine_ls_R_factor_all 0.0567
_refine_ls_R_factor_gt 0.0400
_refine_ls_shift/su_max 0.000
_refine_ls_shift/su_mean 0.000
_refine_ls_structure_factor_coef Fsqd
_refine_ls_weighting_details 'w=1/[\s^2^(Fo^2^)+(0.0577P)^2^+0.4228P] where P=(Fo^2^+2Fc^2^)/3'
_refine_ls_weighting_scheme calc
_refine_ls_wR_factor_gt 0.1047
_refine_ls_wR_factor_ref 0.1120
_reflns_Friedel_coverage 0.000
_reflns_number_gt 1899
_reflns_number_total 2505
_reflns_threshold_expression >2\s(I)
_cod_data_source_file c6ra06547c2.cif
_cod_data_source_block mvv3a
_cod_database_code 7225028
_shelx_shelxl_version_number 2014/7
_shelx_space_group_comment
;
The symmetry employed for this shelxl refinement is uniquely defined
by the following loop, which should always be used as a source of
symmetry information in preference to the above space-group names.
They are only intended as comments.
;
_shelx_estimated_absorpt_t_min 0.892
_shelx_estimated_absorpt_t_max 0.989

loop_
_space_group_symop_operation_xyz
'x, y, z'
'-x+1/2, -y, z+1/2'
'x+1/2, -y+1/2, -z'
'-x, y+1/2, -z+1/2'
'-x, -y, -z'
'x-1/2, y, -z-1/2'
'-x-1/2, y-1/2, z'
'x, -y-1/2, z-1/2'

loop_
_atom_site_label
_atom_site_type_symbol
_atom_site_fract_x
_atom_site_fract_y
_atom_site_fract_z
_atom_site_U_iso_or_equiv
_atom_site_adp_type
_atom_site_occupancy
_atom_site_site_symmetry_order
_atom_site_calc_flag
_atom_site_refinement_flags_posn
_atom_site_refinement_flags_adp
S1 S 0.43031(8) 0.42600(3) -0.07499(2) 0.05822(19) Uani 1 1 d . .
N3 N 0.36966(19) 0.29983(8) 0.11650(6) 0.0365(3) Uani 1 1 d . .
H4 H 0.3423 0.3556 0.1117 0.044 Uiso 1 1 calc R U
O1 O 0.24409(18) 0.45580(8) 0.16743(5) 0.0500(3) Uani 1 1 d . .
C4A C 0.4057(2) 0.30716(10) 0.00107(7) 0.0355(3) Uani 1 1 d . .
C3 C 0.3873(2) 0.16168(11) 0.04866(9) 0.0451(4) Uani 1 1 d . .
H3 H 0.3759 0.1237 0.0844 0.054 Uiso 1 1 calc R U
C7 C 0.2731(2) 0.42052(10) 0.22118(7) 0.0367(3) Uani 1 1 d . .
N1 N 0.4110(2) 0.39683(9) 0.00047(6) 0.0437(3) Uani 1 1 d . .
C4 C 0.3896(2) 0.25294(10) 0.05822(7) 0.0343(3) Uani 1 1 d . .
C5 C 0.3856(2) 0.27325(10) 0.17950(7) 0.0339(3) Uani 1 1 d . .
N2 N 0.4312(2) 0.32943(12) -0.11003(7) 0.0566(4) Uani 1 1 d . .
C1 C 0.4169(3) 0.17396(13) -0.06975(9) 0.0523(5) Uani 1 1 d . .
H1 H 0.4264 0.1472 -0.1105 0.063 Uiso 1 1 calc R U
C9 C 0.2425(3) 0.47342(11) 0.28275(8) 0.0478(4) Uani 1 1 d . .
H9A H 0.3618 0.4920 0.3000 0.072 Uiso 1 1 calc R U
H9B H 0.1789 0.4366 0.3142 0.072 Uiso 1 1 calc R U
H9C H 0.1673 0.5253 0.2733 0.072 Uiso 1 1 calc R U
C1A C 0.4174(2) 0.26795(12) -0.06252(8) 0.0434(4) Uani 1 1 d . .
C6 C 0.3404(2) 0.33050(10) 0.22855(7) 0.0380(4) Uani 1 1 d . .
H6 H 0.3545 0.3093 0.2709 0.046 Uiso 1 1 calc R U
C8 C 0.4622(3) 0.18203(11) 0.19538(9) 0.0518(5) Uani 1 1 d . .
H8A H 0.3679 0.1375 0.1867 0.078 Uiso 1 1 calc R U
H8C H 0.4966 0.1798 0.2405 0.078 Uiso 1 1 calc R U
H8B H 0.5709 0.1704 0.1690 0.078 Uiso 1 1 calc R U
C2 C 0.4021(3) 0.12435(12) -0.01476(10) 0.0522(5) Uani 1 1 d . .
H2 H 0.4015 0.0622 -0.0187 0.063 Uiso 1 1 calc R U

loop_
_atom_site_aniso_label
_atom_site_aniso_U_11
_atom_site_aniso_U_22
_atom_site_aniso_U_33
_atom_site_aniso_U_23
_atom_site_aniso_U_13
_atom_site_aniso_U_12
S1 0.0877(4) 0.0562(3) 0.0308(2) 0.00818(18) -0.0042(2) 0.0067(2)
N3 0.0511(8) 0.0276(6) 0.0308(6) 0.0005(5) 0.0029(6) 0.0049(5)
O1 0.0717(9) 0.0416(6) 0.0366(6) 0.0001(5) -0.0042(6) 0.0124(6)
C4A 0.0357(8) 0.0403(8) 0.0305(8) -0.0052(6) -0.0023(6) 0.0040(6)
C3 0.0533(10) 0.0349(9) 0.0472(9) -0.0051(7) -0.0033(8) 0.0003(7)
C7 0.0378(8) 0.0385(8) 0.0337(8) -0.0017(6) -0.0010(6) -0.0010(6)
N1 0.0606(9) 0.0407(7) 0.0297(7) 0.0023(6) -0.0020(6) 0.0051(6)
C4 0.0348(8) 0.0356(8) 0.0326(7) -0.0042(6) -0.0008(6) 0.0021(6)
C5 0.0357(8) 0.0315(7) 0.0345(8) 0.0035(6) 0.0020(6) -0.0027(6)
N2 0.0720(11) 0.0674(10) 0.0303(7) -0.0026(7) -0.0063(7) 0.0046(8)
C1 0.0560(11) 0.0583(11) 0.0425(9) -0.0214(8) -0.0075(8) 0.0038(8)
C9 0.0569(11) 0.0463(10) 0.0401(9) -0.0098(7) -0.0027(8) 0.0047(8)
C1A 0.0429(9) 0.0558(10) 0.0315(8) -0.0108(7) -0.0063(7) 0.0047(7)
C6 0.0453(9) 0.0391(8) 0.0295(7) 0.0039(6) 0.0013(7) -0.0011(7)
C8 0.0735(13) 0.0379(9) 0.0440(10) 0.0067(7) -0.0028(9) 0.0100(8)
C2 0.0549(11) 0.0396(9) 0.0619(11) -0.0181(9) -0.0098(9) 0.0037(7)

loop_
_atom_type_symbol
_atom_type_description
_atom_type_scat_dispersion_real
_atom_type_scat_dispersion_imag
_atom_type_scat_source
C C 0.0033 0.0016 'International Tables Vol C Tables 4.2.6.8 and 6.1.1.4'
H H 0.0000 0.0000 'International Tables Vol C Tables 4.2.6.8 and 6.1.1.4'
N N 0.0061 0.0033 'International Tables Vol C Tables 4.2.6.8 and 6.1.1.4'
O O 0.0106 0.0060 'International Tables Vol C Tables 4.2.6.8 and 6.1.1.4'
S S 0.1246 0.1234 'International Tables Vol C Tables 4.2.6.8 and 6.1.1.4'

loop_
_geom_angle_atom_site_label_1
_geom_angle_atom_site_label_2
_geom_angle_atom_site_label_3
_geom_angle
N2 S1 N1 100.86(8)
C5 N3 C4 131.56(13)
C5 N3 H4 114.2
C4 N3 H4 114.2
N1 C4A C4 125.09(14)
N1 C4A C1A 113.43(14)
C4 C4A C1A 121.47(15)
C4 C3 C2 121.19(16)
C4 C3 H3 119.4
C2 C3 H3 119.4
O1 C7 C6 123.16(14)
O1 C7 C9 120.08(14)
C6 C7 C9 116.75(13)
C4A N1 S1 106.27(11)
C3 C4 N3 128.18(15)
C3 C4 C4A 116.31(14)
N3 C4 C4A 115.44(13)
N3 C5 C6 120.20(13)
N3 C5 C8 120.12(14)
C6 C5 C8 119.61(14)
C1A N2 S1 106.59(12)
C2 C1 C1A 117.10(16)
C2 C1 H1 121.5
C1A C1 H1 121.5
C7 C9 H9A 109.5
C7 C9 H9B 109.5
H9A C9 H9B 109.5
C7 C9 H9C 109.5
H9A C9 H9C 109.5
H9B C9 H9C 109.5
N2 C1A C1 127.06(16)
N2 C1A C4A 112.84(15)
C1 C1A C4A 120.10(16)
C5 C6 C7 126.09(14)
C5 C6 H6 117.0
C7 C6 H6 117.0
C5 C8 H8A 109.5
C5 C8 H8C 109.5
H8A C8 H8C 109.5
C5 C8 H8B 109.5
H8A C8 H8B 109.5
H8C C8 H8B 109.5
C1 C2 C3 123.82(16)
C1 C2 H2 118.1
C3 C2 H2 118.1

loop_
_geom_bond_atom_site_label_1
_geom_bond_atom_site_label_2
_geom_bond_distance
S1 N2 1.6095(17)
S1 N1 1.6154(13)
N3 C5 1.3580(19)
N3 C4 1.3932(19)
N3 H4 0.8600
O1 C7 1.2400(18)
C4A N1 1.338(2)
C4A C4 1.430(2)
C4A C1A 1.433(2)
C3 C4 1.375(2)
C3 C2 1.420(2)
C3 H3 0.9300
C7 C6 1.433(2)
C7 C9 1.506(2)
C5 C6 1.359(2)
C5 C8 1.501(2)
N2 C1A 1.342(2)
C1 C2 1.354(3)
C1 C1A 1.409(3)
C1 H1 0.9300
C9 H9A 0.9600
C9 H9B 0.9600
C9 H9C 0.9600
C6 H6 0.9300
C8 H8A 0.9600
C8 H8C 0.9600
C8 H8B 0.9600
C2 H2 0.9300
